data_1529827
loop_
_publ_author_name
'Durand, J.'
'Beys, L.'
'le Cot, L.'
'Hillaire, P.'
'Aleonard, S.'

_publ_section_title
;
 Etude structurale de (N H4)2 P O3 F, H2 O a 120 K par diffraction des
 rayons X et spectroscopie Raman entre 293 et 83 K
;
_journal_name_full 'Spectrochimica Acta A, Molecular Spectroscopy'
_journal_page_first 123
_journal_page_last 127
_journal_volume 34
_journal_year 1978
_chemical_formula_sum 'F H10 N2 O4 P'
_chemical_name_systematic '(N H4)2 P O3 F H2 O'
_space_group_IT_number 14
_symmetry_space_group_name_Hall '-P 2ybc'
_symmetry_space_group_name_H-M 'P 1 21/c 1'
_cell_angle_alpha 90
_cell_angle_beta 98.4
_cell_angle_gamma 90
_cell_formula_units_Z 4
_cell_length_a 6.308
_cell_length_b 8.317
_cell_length_c 12.758
_cell_volume 662.151
_citation_journal_id_ASTM SAMCAS
_cod_data_source_file Durand_SAMCAS_1978_314.cif
_cod_data_source_block H10F1N2O4P1
_cod_original_cell_volume 662.1508
_cod_original_formula_sum 'H10 F1 N2 O4 P1'
_cod_database_code 1529827

loop_
_symmetry_equiv_pos_as_xyz
x,y,z
-x,y+1/2,-z+1/2
-x,-y,-z
x,-y-1/2,z-1/2

loop_
_atom_site_label
_atom_site_type_symbol
_atom_site_fract_x
_atom_site_fract_y
_atom_site_fract_z
_atom_site_occupancy
_atom_site_U_iso_or_equiv
N2 N-3 0.286 0.1832 0.0978 1 0.0
O2 O-2 0.7216 0.2778 0.0761 1 0.0
F1 F-1 0.2402 0.07 0.44 1 0.0
H3 H+1 0.67 0.2 0.425 1 0.0
H6 H+1 0.222 0.154 0.017 1 0.0
H9 H+1 0.798 0.061 0.095 1 0.0
H1 H+1 0.563 0.103 0.334 1 0.0
P1 P+5 0.8004 0.423 0.1414 1 0.0
O3 O-2 0.0389 0.4259 0.1792 1 0.0
H7 H+1 0.448 0.204 0.084 1 0.0
H5 H+1 0.298 0.108 0.142 1 0.0
H4 H+1 0.657 0.269 0.327 1 0.0
O4 O-2 0.1641 0.4578 0.3994 1 0.0
H10 H+1 0.138 0.427 0.33 1 0.0
H2 H+1 0.798 0.127 0.341 1 0.0
N1 N-3 0.6782 0.1768 0.3556 1 0.0
H8 H+1 0.206 0.252 0.12 1 0.0
O1 O-2 0.6638 0.4636 0.2261 1 0.0
